data_2210758
loop_
_publ_author_name
'Ferreira, Leonardo C.'
'Filgueiras, Carlos Alberto L.'
'H\"orner, Manfredo'
'Visentin, Lorenzo do C.'
'Bordinhao, Jairo'

_publ_section_title
;
 2,3-Bis(2-<i>tert</i>-butylphenylimino)butane
;
_journal_coeditor_code OM2048
_journal_issue 10
_journal_name_full 'Acta Crystallographica Section E'
_journal_page_first o4282
_journal_page_last o4284
_journal_paper_doi 10.1107/S1600536806032600
_journal_volume 62
_journal_year 2006
_chemical_formula_iupac 'C24 H32 N2'
_chemical_formula_moiety 'C24 H32 N2'
_chemical_formula_sum 'C24 H32 N2'
_chemical_formula_weight 348.52
_chemical_name_systematic
;
2,3-Bis(2-tert-butylphenylimino)butane
;
_space_group_IT_number 14
_symmetry_cell_setting monoclinic
_symmetry_space_group_name_Hall '-P 2ybc'
_symmetry_space_group_name_H-M 'P 1 21/c 1'
_audit_creation_method 'WinGX routine CIF_UPDATE'
_cell_angle_alpha 90
_cell_angle_beta 110.485(2)
_cell_angle_gamma 90
_cell_formula_units_Z 2
_cell_length_a 8.3786(3)
_cell_length_b 20.3282(8)
_cell_length_c 6.6802(3)
_cell_measurement_reflns_used 87
_cell_measurement_temperature 295(2)
_cell_measurement_theta_max 57.9
_cell_measurement_theta_min 2.1
_cell_volume 1065.83(8)
_computing_cell_refinement 'SAINT (Bruker, 2004)'
_computing_data_collection 'COSMO/APEX2 (Bruker, 2004)'
_computing_data_reduction SAINT
_computing_molecular_graphics 'ORTEP-3 (Farrugia, 1997)'
_computing_publication_material 'WinGX (Farrugia, 1999)'
_computing_structure_refinement 'SHELXL97 (Sheldrick, 1997)'
_computing_structure_solution 'SHELXS97 (Sheldrick, 1997)'
_diffrn_measured_fraction_theta_full 0.996
_diffrn_measured_fraction_theta_max 0.996
_diffrn_measurement_device_type 'Bruker APEX-II CCD area-detector'
_diffrn_measurement_method '\f and \w'
_diffrn_radiation_monochromator graphite
_diffrn_radiation_type MoK\a
_diffrn_radiation_wavelength 0.71073
_diffrn_reflns_av_R_equivalents 0.0442
_diffrn_reflns_limit_h_max 10
_diffrn_reflns_limit_h_min -10
_diffrn_reflns_limit_k_max 24
_diffrn_reflns_limit_k_min -24
_diffrn_reflns_limit_l_max 7
_diffrn_reflns_limit_l_min -8
_diffrn_reflns_number 10277
_diffrn_reflns_theta_full 25.49
_diffrn_reflns_theta_max 25.49
_diffrn_reflns_theta_min 3.41
_diffrn_standards_decay_% 0
_exptl_absorpt_coefficient_mu 0.063
_exptl_absorpt_correction_type none
_exptl_crystal_colour yellow
_exptl_crystal_density_diffrn 1.086
_exptl_crystal_density_method 'not measured'
_exptl_crystal_description block
_exptl_crystal_F_000 380
_exptl_crystal_size_max 0.2
_exptl_crystal_size_mid 0.11
_exptl_crystal_size_min 0.07
_refine_diff_density_max 0.126
_refine_diff_density_min -0.114
_refine_ls_extinction_coef 0.052(6)
_refine_ls_extinction_expression Fc^*^=kFc[1+0.001xFc^2^\l^3^/sin(2\q)]^-1/4^
_refine_ls_extinction_method SHELXL97
_refine_ls_goodness_of_fit_ref 0.958
_refine_ls_hydrogen_treatment refall
_refine_ls_matrix_type full
_refine_ls_number_parameters 183
_refine_ls_number_reflns 1972
_refine_ls_number_restraints 0
_refine_ls_restrained_S_all 0.958
_refine_ls_R_factor_gt 0.0393
_refine_ls_shift/su_max 0
_refine_ls_structure_factor_coef Fsqd
_refine_ls_weighting_details 'calc w=1/[\s^2^(Fo^2^)+(0.059P)^2^] where P=(Fo^2^+2Fc^2^)/3'
_refine_ls_weighting_scheme calc
_refine_ls_wR_factor_ref 0.1042
_reflns_number_gt 1189
_reflns_number_total 1972
_reflns_threshold_expression I>2\s(I)
_cod_data_source_file om2048.cif
_cod_data_source_block I
_cod_original_cell_volume 1065.83(7)
_cod_original_sg_symbol_H-M 'P 21/c'
_cod_database_code 2210758
_cod_database_fobs_code 2210758

loop_
_symmetry_equiv_pos_as_xyz
'x, y, z'
'-x, y+1/2, -z+1/2'
'-x, -y, -z'
'x, -y-1/2, z-1/2'

loop_
_atom_site_type_symbol
_atom_site_label
_atom_site_fract_x
_atom_site_fract_y
_atom_site_fract_z
_atom_site_U_iso_or_equiv
_atom_site_adp_type
_atom_site_calc_flag
_atom_site_occupancy
H H3 0.836(2) 0.6883(8) 0.629(3) 0.073(5) Uiso d 1
H H4 0.610(2) 0.7558(9) 0.658(3) 0.073(5) Uiso d 1
H H5 0.326(2) 0.7265(8) 0.484(3) 0.070(5) Uiso d 1
H H8A 0.532(2) 0.5831(10) -0.218(4) 0.100(7) Uiso d 1
H H8B 0.703(4) 0.5735(12) -0.043(4) 0.143(10) Uiso d 1
H H8C 0.584(3) 0.6279(12) -0.004(4) 0.115(8) Uiso d 1
H H10A 0.226(2) 0.5214(10) 0.319(3) 0.096(7) Uiso d 1
H H10B 0.174(3) 0.5660(12) 0.494(5) 0.128(9) Uiso d 1
H H10C 0.032(3) 0.5456(10) 0.268(3) 0.098(7) Uiso d 1
H H11A 0.091(3) 0.7188(15) 0.214(4) 0.136(10) Uiso d 1
H H11B 0.092(3) 0.6821(12) 0.428(4) 0.121(10) Uiso d 1
H H11C -0.056(3) 0.6602(10) 0.188(4) 0.111(7) Uiso d 1
H H12C 0.176(3) 0.6531(12) -0.081(4) 0.116(8) Uiso d 1
H H12B 0.018(3) 0.6048(10) -0.077(4) 0.118(8) Uiso d 1
H H12A 0.205(3) 0.5760(11) -0.037(4) 0.114(8) Uiso d 1
H H2 0.7613(19) 0.5912(7) 0.418(2) 0.057(4) Uiso d 1
C C1 0.50739(17) 0.60308(7) 0.3254(2) 0.0407(4) Uani d 1
C C2 0.67533(19) 0.62098(8) 0.4342(2) 0.0487(4) Uani d 1
C C3 0.7142(2) 0.67720(8) 0.5572(3) 0.0575(5) Uani d 1
C C4 0.5859(3) 0.71613(9) 0.5717(3) 0.0620(5) Uani d 1
C C5 0.4186(2) 0.69813(8) 0.4652(3) 0.0570(5) Uani d 1
C C6 0.37251(17) 0.64166(7) 0.3415(2) 0.0457(4) Uani d 1
C C7 0.51557(17) 0.53366(6) 0.0480(2) 0.0399(4) Uani d 1
C C8 0.5822(3) 0.58474(10) -0.0636(3) 0.0627(5) Uani d 1
C C9 0.18498(19) 0.62199(8) 0.2338(3) 0.0595(5) Uani d 1
C C10 0.1519(3) 0.55745(11) 0.3324(5) 0.0821(7) Uani d 1
C C11 0.0640(3) 0.67436(14) 0.2670(6) 0.0998(9) Uani d 1
C C12 0.1386(3) 0.61423(13) -0.0075(4) 0.0800(7) Uani d 1
N N1 0.47600(14) 0.54226(5) 0.21424(19) 0.0432(4) Uani d 1

loop_
_atom_site_aniso_label
_atom_site_aniso_U_11
_atom_site_aniso_U_22
_atom_site_aniso_U_33
_atom_site_aniso_U_12
_atom_site_aniso_U_13
_atom_site_aniso_U_23
C1 0.0557(8) 0.0339(8) 0.0358(8) -0.0025(6) 0.0203(7) -0.0006(6)
C2 0.0547(9) 0.0458(10) 0.0454(10) -0.0026(7) 0.0171(7) 0.0012(8)
C3 0.0692(11) 0.0543(11) 0.0421(10) -0.0158(9) 0.0111(8) 0.0029(8)
C4 0.1017(15) 0.0414(11) 0.0470(10) -0.0137(10) 0.0312(10) -0.0074(9)
C5 0.0826(12) 0.0409(10) 0.0588(11) -0.0001(9) 0.0387(9) -0.0043(8)
C6 0.0598(9) 0.0373(9) 0.0456(9) 0.0002(7) 0.0256(7) 0.0009(7)
C7 0.0473(8) 0.0354(8) 0.0386(8) 0.0014(6) 0.0171(7) 0.0008(6)
C8 0.1008(15) 0.0441(12) 0.0548(13) -0.0181(10) 0.0416(11) -0.0050(9)
C9 0.0553(9) 0.0512(11) 0.0767(13) 0.0020(7) 0.0289(8) -0.0029(9)
C10 0.0725(13) 0.0698(15) 0.113(2) -0.0117(11) 0.0437(13) 0.0056(13)
C11 0.0668(14) 0.0812(19) 0.161(3) 0.0083(11) 0.0524(17) -0.0189(18)
C12 0.0590(12) 0.0918(17) 0.0749(16) 0.0030(11) 0.0054(10) 0.0025(12)
N1 0.0527(7) 0.0370(7) 0.0429(8) 0.0012(5) 0.0208(6) -0.0019(6)

loop_
_atom_type_symbol
_atom_type_description
_atom_type_scat_dispersion_real
_atom_type_scat_dispersion_imag
_atom_type_scat_source
C C 0.0033 0.0016 'International Tables Vol C Tables 4.2.6.8 and 6.1.1.4'
H H 0 0 'International Tables Vol C Tables 4.2.6.8 and 6.1.1.4'
N N 0.0061 0.0033 'International Tables Vol C Tables 4.2.6.8 and 6.1.1.4'

loop_
_geom_angle_atom_site_label_1
_geom_angle_atom_site_label_2
_geom_angle_atom_site_label_3
_geom_angle_site_symmetry_3
_geom_angle
_geom_angle_publ_flag
C2 C1 C6 . 120.46(13) ?
C2 C1 N1 . 118.11(12) ?
C6 C1 N1 . 121.19(12) ?
C3 C2 C1 . 120.97(16) ?
C3 C2 H2 . 123.5(9) ?
C1 C2 H2 . 115.6(9) ?
C4 C3 C2 . 119.69(17) ?
C4 C3 H3 . 122.6(9) ?
C2 C3 H3 . 117.7(9) ?
C3 C4 C5 . 119.49(17) ?
C3 C4 H4 . 121.2(9) ?
C5 C4 H4 . 119.3(9) ?
C4 C5 C6 . 123.14(16) ?
C4 C5 H5 . 118.1(9) ?
C6 C5 H5 . 118.8(9) ?
C5 C6 C1 . 116.24(14) ?
C5 C6 C9 . 121.36(14) ?
C1 C6 C9 . 122.38(13) ?
N1 C7 C8 . 126.45(14) yes
N1 C7 C7 3_665 116.03(15) yes
C8 C7 C7 3_665 117.46(16) yes
C7 C8 H8A . 114.1(12) ?
C7 C8 H8B . 107.9(15) ?
H8A C8 H8B . 100.5(19) ?
C7 C8 H8C . 112.5(13) ?
H8A C8 H8C . 114.2(18) ?
H8B C8 H8C . 106.4(18) ?
C12 C9 C6 . 111.24(14) ?
C12 C9 C10 . 110.28(19) ?
C6 C9 C10 . 109.27(15) ?
C12 C9 C11 . 106.6(2) ?
C6 C9 C11 . 111.71(16) ?
C10 C9 C11 . 107.60(18) ?
C9 C10 H10A . 112.7(12) ?
C9 C10 H10B . 107.9(14) ?
H10A C10 H10B . 109.0(18) ?
C9 C10 H10C . 109.5(12) ?
H10A C10 H10C . 111.1(16) ?
H10B C10 H10C . 106.5(18) ?
C9 C11 H11A . 109.1(15) ?
C9 C11 H11B . 109.6(14) ?
H11A C11 H11B . 103(2) ?
C9 C11 H11C . 108.3(13) ?
H11A C11 H11C . 111.7(19) ?
H11B C11 H11C . 114.6(18) ?
C9 C12 H12C . 114.5(13) ?
C9 C12 H12B . 111.2(13) ?
H12C C12 H12B . 111.0(17) ?
C9 C12 H12A . 109.4(13) ?
H12C C12 H12A . 102.2(17) ?
H12B C12 H12A . 107.9(18) ?
C7 N1 C1 . 121.16(11) ?

loop_
_geom_bond_atom_site_label_1
_geom_bond_atom_site_label_2
_geom_bond_site_symmetry_2
_geom_bond_distance
_geom_bond_publ_flag
C1 C2 . 1.387(2) ?
C1 C6 . 1.4103(19) ?
C1 N1 . 1.4185(17) yes
C2 C3 . 1.378(2) ?
C2 H2 . 0.976(15) ?
C3 C4 . 1.365(2) ?
C3 H3 . 0.989(17) ?
C4 C5 . 1.381(2) ?
C4 H4 . 0.971(18) ?
C5 C6 . 1.388(2) ?
C5 H5 . 1.006(16) ?
C6 C9 . 1.535(2) ?
C7 N1 . 1.2772(17) yes
C7 C8 . 1.496(2) yes
C7 C7 3_665 1.495(3) yes
C8 H8A . 0.97(2) ?
C8 H8B . 1.00(3) ?
C8 H8C . 0.96(3) ?
C9 C12 . 1.528(3) ?
C9 C10 . 1.536(3) ?
C9 C11 . 1.539(3) ?
C10 H10A . 0.98(2) ?
C10 H10B . 1.04(3) ?
C10 H10C . 0.97(2) ?
C11 H11A . 1.02(3) ?
C11 H11B . 1.03(3) ?
C11 H11C . 1.00(2) ?
C12 H12C . 1.03(3) ?
C12 H12B . 0.97(3) ?
C12 H12A . 1.02(2) ?

loop_
_geom_hbond_atom_site_label_D
_geom_hbond_atom_site_label_H
_geom_hbond_atom_site_label_A
_geom_hbond_distance_DH
_geom_hbond_distance_HA
_geom_hbond_distance_DA
_geom_hbond_angle_DHA
_geom_hbond_publ_flag
C10 H10A N1 0.98(2) 2.47(2) 3.097(3) 121.5(15) yes
C12 H12A N1 1.02(2) 2.41(3) 3.065(3) 121.7(18) yes

loop_
_geom_torsion_atom_site_label_1
_geom_torsion_atom_site_label_2
_geom_torsion_atom_site_label_3
_geom_torsion_atom_site_label_4
_geom_torsion_site_symmetry_1
_geom_torsion
C6 C1 C2 C3 . -1.1(2)
N1 C1 C2 C3 . -175.55(13)
C1 C2 C3 C4 . -0.3(2)
C2 C3 C4 C5 . 0.9(2)
C3 C4 C5 C6 . -0.1(2)
C4 C5 C6 C1 . -1.2(2)
C4 C5 C6 C9 . 177.32(15)
C2 C1 C6 C5 . 1.8(2)
N1 C1 C6 C5 . 176.09(13)
C2 C1 C6 C9 . -176.73(14)
N1 C1 C6 C9 . -2.5(2)
C5 C6 C9 C12 . 123.53(17)
C1 C6 C9 C12 . -58.0(2)
C5 C6 C9 C10 . -114.47(19)
C1 C6 C9 C10 . 64.0(2)
C5 C6 C9 C11 . 4.5(3)
C1 C6 C9 C11 . -177.05(19)
C8 C7 N1 C1 . -5.9(2)
C7 C7 N1 C1 3_665 176.91(14)
C2 C1 N1 C7 . -68.51(17)
C6 C1 N1 C7 . 117.09(15)
